data_4320668
loop_
_publ_author_name
'Azwana R. Sadique'
'Mary Jane Heeg'
'Charles H. Winter'

_publ_section_title
;
 Monomeric and Dimeric Amidinate Complexes of Magnesium
;
_journal_name_full 'Inorganic Chemistry'
_journal_page_first 6349
_journal_page_last 6355
_journal_paper_doi 10.1021/ic0106928
_journal_volume 40
_journal_year 2001
_chemical_formula_sum 'C30 H46 Mg N4'
_chemical_formula_weight 487.02
_chemical_name_systematic
;
  ?
;
_space_group_IT_number 15
_symmetry_cell_setting monoclinic
_symmetry_space_group_name_Hall '-C 2yc'
_symmetry_space_group_name_H-M 'C 1 2/c 1'
_atom_sites_solution_hydrogens geom
_atom_sites_solution_primary direct
_atom_sites_solution_secondary difmap
_audit_creation_method SHELXL-97
_cell_angle_alpha 90.00
_cell_angle_beta 129.155(2)
_cell_angle_gamma 90.00
_cell_formula_units_Z 4
_cell_length_a 25.110(4)
_cell_length_b 8.7234(12)
_cell_length_c 18.430(3)
_cell_measurement_reflns_used 738
_cell_measurement_temperature 295(2)
_cell_measurement_theta_max 20.5
_cell_measurement_theta_min 2.5
_cell_volume 3130.4(8)
_computing_cell_refinement 'Bruker SAINT'
_computing_data_collection 'Bruker SMART'
_computing_data_reduction 'Bruker SAINT'
_computing_molecular_graphics SHELXTL-Plus
_computing_publication_material SHELXL-93
_computing_structure_refinement 'SHELXL-97 (Sheldrick, 1997)'
_computing_structure_solution 'SHELXS-97 (Sheldrick, 1990)'
_diffrn_ambient_temperature 295(2)
_diffrn_measured_fraction_theta_full 0.950
_diffrn_measured_fraction_theta_max 0.950
_diffrn_measurement_method 'SMART CCD'
_diffrn_radiation_monochromator graphite
_diffrn_radiation_source 'fine-focus sealed tube'
_diffrn_radiation_type MoK\a
_diffrn_radiation_wavelength 0.71073
_diffrn_reflns_av_R_equivalents 0.046
_diffrn_reflns_av_sigmaI/netI 0.1046
_diffrn_reflns_limit_h_max 25
_diffrn_reflns_limit_h_min -33
_diffrn_reflns_limit_k_max 11
_diffrn_reflns_limit_k_min 0
_diffrn_reflns_limit_l_max 24
_diffrn_reflns_limit_l_min 0
_diffrn_reflns_number 22499
_diffrn_reflns_theta_full 28.30
_diffrn_reflns_theta_max 28.30
_diffrn_reflns_theta_min 2.23
_exptl_absorpt_coefficient_mu 0.079
_exptl_absorpt_correction_T_max 0.9883
_exptl_absorpt_correction_T_min 0.9752
_exptl_absorpt_correction_type multi-scan
_exptl_crystal_colour colorless
_exptl_crystal_density_diffrn 1.033
_exptl_crystal_density_method 'not measured'
_exptl_crystal_description plates
_exptl_crystal_F_000 1064
_exptl_crystal_size_max 0.32
_exptl_crystal_size_mid 0.20
_exptl_crystal_size_min 0.15
_refine_diff_density_max 0.179
_refine_diff_density_min -0.194
_refine_diff_density_rms 0.033
_refine_ls_extinction_coef 0.0019(6)
_refine_ls_extinction_expression Fc^*^=kFc[1+0.001xFc^2^\l^3^/sin(2\q)]^-1/4^
_refine_ls_extinction_method SHELXL
_refine_ls_goodness_of_fit_ref 0.832
_refine_ls_hydrogen_treatment mixed
_refine_ls_matrix_type full
_refine_ls_number_parameters 234
_refine_ls_number_reflns 3700
_refine_ls_number_restraints 0
_refine_ls_restrained_S_all 0.832
_refine_ls_R_factor_all 0.1610
_refine_ls_R_factor_gt 0.0535
_refine_ls_shift/su_max 0.014
_refine_ls_shift/su_mean 0.001
_refine_ls_structure_factor_coef Fsqd
_refine_ls_weighting_details 'calc w=1/[\s^2^(Fo^2^)+(0.0831P)^2^+0.0000P] where P=(Fo^2^+2Fc^2^)/3'
_refine_ls_weighting_scheme calc
_refine_ls_wR_factor_gt 0.1313
_refine_ls_wR_factor_ref 0.1596
_reflns_number_gt 1382
_reflns_number_total 3700
_reflns_threshold_expression >2sigma(I)
_cod_data_source_file ic0106928_1.cif
_cod_data_source_block arsa(2)
_cod_depositor_comments
;
The following automatic conversions were performed:

'_exptl_absorpt_correction_type' value 'Multi-scan' changed to
'multi-scan' according to the built-in table from CIF Core dictionary
named 'cif_core.dic' version 2.4.1 from 2010-06-29.

Automatic conversion script
Id: cif_fix_values 1646 2011-03-28 12:23:43Z adriana 
;
_cod_database_code 4320668

loop_
_symmetry_equiv_pos_as_xyz
'x, y, z'
'-x, y, -z+1/2'
'x+1/2, y+1/2, z'
'-x+1/2, y+1/2, -z+1/2'
'-x, -y, -z'
'x, -y, z-1/2'
'-x+1/2, -y+1/2, -z'
'x+1/2, -y+1/2, z-1/2'

loop_
_atom_site_label
_atom_site_type_symbol
_atom_site_fract_x
_atom_site_fract_y
_atom_site_fract_z
_atom_site_U_iso_or_equiv
_atom_site_adp_type
_atom_site_occupancy
_atom_site_symmetry_multiplicity
_atom_site_calc_flag
_atom_site_refinement_flags
_atom_site_disorder_assembly
_atom_site_disorder_group
Mg1 Mg 0.0000 0.62463(11) 0.2500 0.0524(4) Uani 1 2 d S . .
N1 N 0.05418(9) 0.6954(2) 0.38528(12) 0.0523(5) Uani 1 1 d . A .
N2 N 0.09262(9) 0.5180(2) 0.34237(12) 0.0542(5) Uani 1 1 d . . .
C1 C 0.10179(11) 0.5880(2) 0.41330(15) 0.0464(6) Uani 1 1 d . . .
C2 C 0.04588(12) 0.7978(3) 0.44051(16) 0.0590(7) Uani 1 1 d . . .
C3 C -0.0146(4) 0.8980(9) 0.3694(5) 0.064(2) Uiso 0.50 1 d P A 1
H3A H -0.0043 0.9557 0.3353 0.077 Uiso 0.50 1 calc PR A 1
H3B H -0.0238 0.9671 0.4009 0.077 Uiso 0.50 1 calc PR A 1
H3C H -0.0542 0.8349 0.3268 0.077 Uiso 0.50 1 calc PR A 1
C4 C 0.0298(4) 0.7072(8) 0.4963(6) 0.071(2) Uiso 0.50 1 d P A 1
H4A H -0.0046 0.6314 0.4565 0.085 Uiso 0.50 1 calc PR A 1
H4B H 0.0131 0.7761 0.5186 0.085 Uiso 0.50 1 calc PR A 1
H4C H 0.0708 0.6577 0.5485 0.085 Uiso 0.50 1 calc PR A 1
C5 C 0.1099(4) 0.9050(10) 0.5053(7) 0.068(2) Uiso 0.50 1 d P A 1
H5A H 0.1473 0.8472 0.5576 0.082 Uiso 0.50 1 calc PR A 1
H5B H 0.0984 0.9879 0.5274 0.082 Uiso 0.50 1 calc PR A 1
H5C H 0.1233 0.9455 0.4704 0.082 Uiso 0.50 1 calc PR A 1
C3 C 0.0038(7) 0.9365(15) 0.3708(9) 0.069(4) Uiso 0.25 1 d P A 2
H3D H 0.0304 0.9843 0.3561 0.083 Uiso 0.25 1 calc PR A 2
H3E H -0.0059 1.0101 0.3997 0.083 Uiso 0.25 1 calc PR A 2
H3F H -0.0385 0.8991 0.3144 0.083 Uiso 0.25 1 calc PR A 2
C4 C 0.1057(7) 0.8710(15) 0.5253(9) 0.065(4) Uiso 0.25 1 d P A 2
H4D H 0.1280 0.7995 0.5764 0.078 Uiso 0.25 1 calc PR A 2
H4E H 0.0911 0.9590 0.5400 0.078 Uiso 0.25 1 calc PR A 2
H4F H 0.1372 0.9025 0.5153 0.078 Uiso 0.25 1 calc PR A 2
C5 C 0.0034(7) 0.7226(15) 0.4617(10) 0.075(4) Uiso 0.25 1 d P A 2
H5D H -0.0370 0.6789 0.4055 0.089 Uiso 0.25 1 calc PR A 2
H5E H -0.0097 0.7975 0.4860 0.089 Uiso 0.25 1 calc PR A 2
H5F H 0.0298 0.6432 0.5073 0.089 Uiso 0.25 1 calc PR A 2
C3 C 0.0612(7) 0.7323(14) 0.5295(9) 0.076(4) Uiso 0.25 1 d P A 3
H3G H 0.0357 0.6392 0.5144 0.091 Uiso 0.25 1 calc PR A 3
H3H H 0.0479 0.8056 0.5544 0.091 Uiso 0.25 1 calc PR A 3
H3I H 0.1094 0.7114 0.5752 0.091 Uiso 0.25 1 calc PR A 3
C4 C -0.0290(6) 0.8441(16) 0.3761(9) 0.079(5) Uiso 0.25 1 d P A 3
H4G H -0.0408 0.8870 0.3197 0.095 Uiso 0.25 1 calc PR A 3
H4H H -0.0368 0.9191 0.4067 0.095 Uiso 0.25 1 calc PR A 3
H4I H -0.0571 0.7556 0.3611 0.095 Uiso 0.25 1 calc PR A 3
C5 C 0.0894(8) 0.9335(18) 0.4688(12) 0.098(6) Uiso 0.25 1 d P A 3
H5G H 0.1368 0.9047 0.5146 0.118 Uiso 0.25 1 calc PR A 3
H5H H 0.0780 1.0081 0.4953 0.118 Uiso 0.25 1 calc PR A 3
H5I H 0.0821 0.9764 0.4152 0.118 Uiso 0.25 1 calc PR A 3
C6 C 0.13317(12) 0.3944(3) 0.34338(16) 0.0611(7) Uani 1 1 d . . .
C7 C 0.0970(3) 0.3687(6) 0.2392(2) 0.1109(16) Uani 1 1 d . . .
C8 C 0.2066(2) 0.4367(6) 0.3920(4) 0.1195(16) Uani 1 1 d . . .
C9 C 0.1282(3) 0.2479(4) 0.3826(4) 0.1243(18) Uani 1 1 d . . .
C10 C 0.15824(12) 0.5496(3) 0.51445(16) 0.0579(7) Uani 1 1 d . . .
C11 C 0.21990(14) 0.6256(4) 0.5650(2) 0.0890(10) Uani 1 1 d . . .
C12 C 0.2702(2) 0.5795(9) 0.6613(4) 0.150(3) Uani 1 1 d . . .
C13 C 0.2599(5) 0.4746(12) 0.7013(4) 0.227(6) Uani 1 1 d . . .
C14 C 0.2014(5) 0.4052(8) 0.6512(4) 0.158(3) Uani 1 1 d . . .
C15 C 0.1486(2) 0.4401(4) 0.5581(3) 0.0940(11) Uani 1 1 d . . .
H7A H 0.0581(17) 0.302(4) 0.233(3) 0.138(16) Uiso 1 1 d . . .
H7B H 0.1177(14) 0.288(3) 0.2322(19) 0.101(10) Uiso 1 1 d . . .
H7C H 0.113(2) 0.476(5) 0.228(3) 0.163(18) Uiso 1 1 d . . .
H8A H 0.2298(17) 0.355(4) 0.381(2) 0.151(14) Uiso 1 1 d . . .
H8B H 0.2339(19) 0.470(5) 0.456(3) 0.157(17) Uiso 1 1 d . . .
H8C H 0.200(2) 0.536(5) 0.362(3) 0.148(19) Uiso 1 1 d . . .
H9A H 0.1434(16) 0.250(4) 0.448(2) 0.124(14) Uiso 1 1 d . . .
H9B H 0.1443(15) 0.176(3) 0.372(2) 0.099(11) Uiso 1 1 d . . .
H9C H 0.066(3) 0.221(5) 0.329(4) 0.24(2) Uiso 1 1 d . . .
H11 H 0.2263(17) 0.698(4) 0.526(3) 0.143(14) Uiso 1 1 d . . .
H12 H 0.2992(14) 0.640(3) 0.664(2) 0.067(11) Uiso 1 1 d . . .
H13 H 0.302(2) 0.469(5) 0.769(4) 0.203(18) Uiso 1 1 d . . .
H14 H 0.179(2) 0.312(5) 0.659(3) 0.174(19) Uiso 1 1 d . . .
H15 H 0.1117(12) 0.382(3) 0.5256(18) 0.066(10) Uiso 1 1 d . . .

loop_
_atom_site_aniso_label
_atom_site_aniso_U_11
_atom_site_aniso_U_22
_atom_site_aniso_U_33
_atom_site_aniso_U_23
_atom_site_aniso_U_13
_atom_site_aniso_U_12
Mg1 0.0480(7) 0.0568(7) 0.0369(6) 0.000 0.0195(5) 0.000
N1 0.0529(12) 0.0531(10) 0.0397(11) -0.0037(9) 0.0239(10) 0.0044(10)
N2 0.0532(12) 0.0623(12) 0.0361(10) -0.0013(9) 0.0229(10) 0.0093(9)
C1 0.0436(13) 0.0509(13) 0.0386(12) -0.0002(10) 0.0230(11) -0.0070(11)
C2 0.0633(16) 0.0596(14) 0.0510(15) -0.0082(12) 0.0347(14) -0.0003(13)
C6 0.0623(16) 0.0643(16) 0.0483(14) 0.0002(12) 0.0309(13) 0.0130(13)
C7 0.131(4) 0.118(3) 0.077(2) -0.017(2) 0.063(2) 0.037(3)
C8 0.076(3) 0.130(4) 0.140(4) -0.047(3) 0.062(3) 0.009(2)
C9 0.201(6) 0.066(2) 0.159(5) 0.022(2) 0.139(5) 0.041(3)
C10 0.0563(16) 0.0726(16) 0.0376(13) 0.0026(12) 0.0261(13) 0.0105(13)
C11 0.0542(17) 0.126(3) 0.0506(18) -0.0209(18) 0.0159(16) 0.0082(18)
C12 0.068(3) 0.230(7) 0.066(3) -0.056(3) 0.002(3) 0.038(4)
C13 0.251(9) 0.310(11) 0.046(3) 0.050(5) 0.058(4) 0.207(9)
C14 0.244(7) 0.173(5) 0.093(4) 0.081(4) 0.123(5) 0.121(5)
C15 0.117(3) 0.104(3) 0.078(3) 0.036(2) 0.070(3) 0.036(3)

loop_
_atom_type_symbol
_atom_type_description
_atom_type_scat_dispersion_real
_atom_type_scat_dispersion_imag
_atom_type_scat_source
C C 0.0033 0.0016 'International Tables Vol C Tables 4.2.6.8 and 6.1.1.4'
H H 0.0000 0.0000 'International Tables Vol C Tables 4.2.6.8 and 6.1.1.4'
N N 0.0061 0.0033 'International Tables Vol C Tables 4.2.6.8 and 6.1.1.4'
Mg Mg 0.0486 0.0363 'International Tables Vol C Tables 4.2.6.8 and 6.1.1.4'

loop_
_geom_angle_atom_site_label_1
_geom_angle_atom_site_label_2
_geom_angle_atom_site_label_3
_geom_angle
_geom_angle_site_symmetry_1
_geom_angle_site_symmetry_3
_geom_angle_publ_flag
N1 Mg1 N1 144.79(11) . 2 ?
N1 Mg1 N2 133.31(7) . 2 ?
N1 Mg1 N2 65.77(7) 2 2 ?
N1 Mg1 N2 65.77(7) . . ?
N1 Mg1 N2 133.31(7) 2 . ?
N2 Mg1 N2 125.81(11) 2 . ?
N1 Mg1 C1 156.31(7) . 2 ?
N1 Mg1 C1 33.21(6) 2 2 ?
N2 Mg1 C1 32.80(7) 2 2 ?
N2 Mg1 C1 136.18(8) . 2 ?
N1 Mg1 C1 33.21(6) . . ?
N1 Mg1 C1 156.31(7) 2 . ?
N2 Mg1 C1 136.18(8) 2 . ?
N2 Mg1 C1 32.80(7) . . ?
C1 Mg1 C1 164.99(11) 2 . ?
C1 N1 C2 129.99(18) . . ?
C1 N1 Mg1 90.22(13) . . ?
C2 N1 Mg1 139.10(15) . . ?
C1 N2 C6 129.50(18) . . ?
C1 N2 Mg1 90.55(13) . . ?
C6 N2 Mg1 139.21(14) . . ?
N2 C1 N1 112.66(18) . . ?
N2 C1 C10 124.2(2) . . ?
N1 C1 C10 123.2(2) . . ?
N2 C1 Mg1 56.65(11) . . ?
N1 C1 Mg1 56.57(11) . . ?
C10 C1 Mg1 171.84(16) . . ?
C4 C2 C5 40.2(8) . . ?
C4 C2 N1 120.5(5) . . ?
C5 C2 N1 109.8(7) . . ?
C4 C2 C5 109.4(8) . . ?
C5 C2 C5 139.0(9) . . ?
N1 C2 C5 110.5(6) . . ?
C4 C2 C3 117.8(6) . . ?
C5 C2 C3 87.6(7) . . ?
N1 C2 C3 104.9(3) . . ?
C5 C2 C3 89.3(6) . . ?
C4 C2 C4 130.6(8) . . ?
C5 C2 C4 110.0(8) . . ?
N1 C2 C4 105.6(5) . . ?
C5 C2 C4 65.5(7) . . ?
C3 C2 C4 24.9(6) . . ?
C4 C2 C4 92.1(6) . . ?
C5 C2 C4 128.9(8) . . ?
N1 C2 C4 111.3(3) . . ?
C5 C2 C4 21.7(6) . . ?
C3 C2 C4 109.4(5) . . ?
C4 C2 C4 86.6(6) . . ?
C4 C2 C3 68.1(7) . . ?
C5 C2 C3 107.0(8) . . ?
N1 C2 C3 117.7(5) . . ?
C5 C2 C3 45.5(7) . . ?
C3 C2 C3 125.3(6) . . ?
C4 C2 C3 106.5(7) . . ?
C4 C2 C3 24.7(5) . . ?
C4 C2 C5 19.9(6) . . ?
C5 C2 C5 21.8(7) . . ?
N1 C2 C5 111.4(3) . . ?
C5 C2 C5 128.2(7) . . ?
C3 C2 C5 107.6(5) . . ?
C4 C2 C5 127.4(6) . . ?
C4 C2 C5 111.9(5) . . ?
C3 C2 C5 88.0(6) . . ?
C4 C2 C3 104.0(7) . . ?
C5 C2 C3 68.8(7) . . ?
N1 C2 C3 102.5(5) . . ?
C5 C2 C3 109.0(7) . . ?
C3 C2 C3 20.6(6) . . ?
C4 C2 C3 45.5(7) . . ?
C4 C2 C3 127.7(6) . . ?
C3 C2 C3 137.4(7) . . ?
C5 C2 C3 90.0(6) . . ?
N2 C6 C8 113.9(2) . . ?
N2 C6 C9 111.0(3) . . ?
C8 C6 C9 111.4(4) . . ?
N2 C6 C7 103.4(2) . . ?
C8 C6 C7 108.4(4) . . ?
C9 C6 C7 108.2(3) . . ?
C15 C10 C11 118.8(3) . . ?
C15 C10 C1 120.5(3) . . ?
C11 C10 C1 120.7(2) . . ?
C10 C11 C12 115.9(5) . . ?
C13 C12 C11 124.1(7) . . ?
C14 C13 C12 118.0(5) . . ?
C13 C14 C15 123.3(7) . . ?
C10 C15 C14 119.8(5) . . ?

loop_
_geom_bond_atom_site_label_1
_geom_bond_atom_site_label_2
_geom_bond_distance
_geom_bond_site_symmetry_2
_geom_bond_publ_flag
Mg1 N1 2.0406(17) . ?
Mg1 N1 2.0406(17) 2 ?
Mg1 N2 2.0426(18) 2 ?
Mg1 N2 2.0426(18) . ?
Mg1 C1 2.445(2) 2 ?
Mg1 C1 2.445(2) . ?
N1 C1 1.339(3) . ?
N1 C2 1.465(3) . ?
N2 C1 1.325(3) . ?
N2 C6 1.475(3) . ?
C1 C10 1.503(3) . ?
C2 C4 1.464(13) . ?
C2 C5 1.466(16) . ?
C2 C5 1.499(13) . ?
C2 C3 1.508(7) . ?
C2 C4 1.514(13) . ?
C2 C4 1.539(7) . ?
C2 C3 1.539(13) . ?
C2 C5 1.569(8) . ?
C2 C3 1.586(13) . ?
C6 C8 1.500(4) . ?
C6 C9 1.512(4) . ?
C6 C7 1.537(4) . ?
C10 C15 1.366(4) . ?
C10 C11 1.372(4) . ?
C11 C12 1.442(7) . ?
C12 C13 1.299(11) . ?
C13 C14 1.291(12) . ?
C14 C15 1.385(7) . ?
